data_7039361
loop_
_publ_author_name
'Lim, Jaebum'
'Lynch, Vincent M.'
'Edupuganti, Ramakrishna'
'Ellington, Andrew'
'Anslyn, Eric V.'

_publ_section_title
;
 Synthesis and structural analyses of phenylethynyl-substituted
 tris(2-pyridylmethyl)amines and their copper(ii) complexes.
;
_journal_issue 26
_journal_name_full 'Dalton transactions (Cambridge, England : 2003)'
_journal_page_first 10585
_journal_page_last 10598
_journal_paper_doi 10.1039/c6dt00473c
_journal_volume 45
_journal_year 2016
_chemical_formula_moiety 'C26 H22 N4, Cu 2+, 2 Cl O4 1-, C H4 O'
_chemical_formula_sum 'C27 H26 Cl2 Cu N4 O9'
_chemical_formula_weight 684.96
_chemical_name_systematic
;
 ?
;
_space_group_crystal_system monoclinic
_space_group_IT_number 14
_space_group_name_Hall '-P 2yn'
_space_group_name_H-M_alt 'P 1 21/n 1'
_symmetry_space_group_name_Hall '-P 2yn'
_symmetry_space_group_name_H-M 'P 1 21/n 1'
_atom_sites_solution_hydrogens mixed
_audit_creation_method SHELXL-2013
_audit_update_record
;
2014-10-09 deposited with the CCDC.
2016-05-31 downloaded from the CCDC.
;
_cell_angle_alpha 90
_cell_angle_beta 106.189(8)
_cell_angle_gamma 90
_cell_formula_units_Z 4
_cell_length_a 10.9021(8)
_cell_length_b 22.0571(19)
_cell_length_c 12.5252(8)
_cell_measurement_reflns_used 7078
_cell_measurement_temperature 150(2)
_cell_measurement_theta_max 25.4
_cell_measurement_theta_min 3.7
_cell_volume 2892.5(4)
_computing_cell_refinement 'CrysAlisPro V 1.171.37.31, Agilent Technologies'
_computing_data_collection 'CrysAlisPro V 1.171.37.31, Agilent Technologies'
_computing_data_reduction 'CrysAlisPro V 1.171.37.31, Agilent Technologies'
_computing_molecular_graphics 'XP SHELXTL/PC, Siemens Analytical'
_computing_publication_material 'XL SHELXTL/PC, Siemens Analytical'
_computing_structure_refinement 'Shelxl-2013, Sheldrick, G. M.'
_computing_structure_solution
;

SUPERFLIP.  Palatinus, L. and Chapuis, G., J. Appl. Cryst. 40, 786-790.
;
_diffrn_ambient_temperature 150(2)
_diffrn_measured_fraction_theta_full 0.997
_diffrn_measured_fraction_theta_max 0.998
_diffrn_measurement_device_type 'SuperNova, Dual, Cu at 0, AtlasS2'
_diffrn_measurement_method \w-scans
_diffrn_radiation_type MoK\a
_diffrn_radiation_wavelength 0.71073
_diffrn_reflns_av_R_equivalents 0.0433
_diffrn_reflns_av_unetI/netI 0.0378
_diffrn_reflns_Laue_measured_fraction_full 0.997
_diffrn_reflns_Laue_measured_fraction_max 0.998
_diffrn_reflns_limit_h_max 13
_diffrn_reflns_limit_h_min -14
_diffrn_reflns_limit_k_max 28
_diffrn_reflns_limit_k_min -28
_diffrn_reflns_limit_l_max 16
_diffrn_reflns_limit_l_min -15
_diffrn_reflns_number 28259
_diffrn_reflns_point_group_measured_fraction_full 0.997
_diffrn_reflns_point_group_measured_fraction_max 0.998
_diffrn_reflns_theta_full 25.242
_diffrn_reflns_theta_max 27.498
_diffrn_reflns_theta_min 3.450
_diffrn_source 'SuperNova X-ray source'
_exptl_absorpt_coefficient_mu 1.000
_exptl_absorpt_correction_T_max 1.00
_exptl_absorpt_correction_T_min 0.893
_exptl_absorpt_correction_type multi-scan
_exptl_absorpt_process_details
;
CrysAlisPro, Agilent Technologies,
Version 1.171.37.31 (release 14-01-2014 CrysAlis171 .NET)
(compiled Jan 14 2014,18:38:05)
Empirical absorption correction using spherical harmonics,
 implemented in SCALE3 ABSPACK scaling algorithm.
;
_exptl_crystal_colour blue
_exptl_crystal_density_diffrn 1.573
_exptl_crystal_description prisms
_exptl_crystal_F_000 1404
_exptl_crystal_size_max 0.270
_exptl_crystal_size_mid 0.120
_exptl_crystal_size_min 0.100
_refine_diff_density_max 1.559
_refine_diff_density_min -0.607
_refine_diff_density_rms 0.092
_refine_ls_extinction_method none
_refine_ls_goodness_of_fit_ref 1.047
_refine_ls_hydrogen_treatment constr
_refine_ls_matrix_type full
_refine_ls_number_parameters 440
_refine_ls_number_reflns 6631
_refine_ls_number_restraints 645
_refine_ls_restrained_S_all 1.124
_refine_ls_R_factor_all 0.1061
_refine_ls_R_factor_gt 0.0807
_refine_ls_shift/su_max 0.001
_refine_ls_shift/su_mean 0.000
_refine_ls_structure_factor_coef Fsqd
_refine_ls_weighting_details 'w=1/[\s^2^(Fo^2^)+(0.1133P)^2^+7.1065P] where P=(Fo^2^+2Fc^2^)/3'
_refine_ls_weighting_scheme calc
_refine_ls_wR_factor_gt 0.2166
_refine_ls_wR_factor_ref 0.2361
_reflns_Friedel_coverage 0.000
_reflns_number_gt 4878
_reflns_number_total 6631
_reflns_threshold_expression 'I > 2\s(I)'
_cod_data_source_file c6dt00473c2.cif
_cod_data_source_block 4
_cod_depositor_comments 'Adding full bibliography for 7039356--7039361.cif.'
_cod_database_code 7039361
_shelx_space_group_comment
;
The symmetry employed for this shelxl refinement is uniquely defined
by the following loop, which should always be used as a source of
symmetry information in preference to the above space-group names.
They are only intended as comments.
;
_shelx_estimated_absorpt_t_min 0.774
_shelx_estimated_absorpt_t_max 0.907
_shelxl_version_number 2013-4

loop_
_space_group_symop_operation_xyz
'x, y, z'
'-x+1/2, y+1/2, -z+1/2'
'-x, -y, -z'
'x-1/2, -y-1/2, z-1/2'

loop_
_atom_site_label
_atom_site_type_symbol
_atom_site_fract_x
_atom_site_fract_y
_atom_site_fract_z
_atom_site_U_iso_or_equiv
_atom_site_adp_type
_atom_site_occupancy
_atom_site_site_symmetry_order
_atom_site_calc_flag
_atom_site_refinement_flags_posn
_atom_site_refinement_flags_adp
_atom_site_refinement_flags_occupancy
_atom_site_disorder_assembly
_atom_site_disorder_group
C1 C 0.3505(4) 0.8062(2) 0.5836(4) 0.0419(10) Uani 1 1 d . U . . .
H1 H 0.2766 0.7814 0.5590 0.050 Uiso 1 1 calc R U . . .
C2 C 0.3359(5) 0.8666(2) 0.6033(4) 0.0469(11) Uani 1 1 d . U . . .
H2 H 0.2529 0.8836 0.5906 0.056 Uiso 1 1 calc R U . . .
C3 C 0.4420(6) 0.9022(3) 0.6412(4) 0.0540(13) Uani 1 1 d . U . . .
H3 H 0.4338 0.9438 0.6576 0.065 Uiso 1 1 calc R U . . .
C4 C 0.5604(6) 0.8769(3) 0.6552(5) 0.0560(13) Uani 1 1 d . U . . .
H4 H 0.6353 0.9010 0.6801 0.067 Uiso 1 1 calc R U . . .
C5 C 0.5691(5) 0.8166(3) 0.6327(5) 0.0500(12) Uani 1 1 d . U . . .
C6 C 0.6945(6) 0.7846(3) 0.6493(6) 0.0694(17) Uani 1 1 d . U . . .
H6A H 0.7579 0.8125 0.6326 0.083 Uiso 1 1 calc R U . . .
H6B H 0.7272 0.7712 0.7276 0.083 Uiso 1 1 calc R U . . .
C7 C 0.7779(7) 0.6853(4) 0.6150(8) 0.092(3) Uani 1 1 d . U . . .
H7A H 0.7890 0.6609 0.5520 0.111 Uiso 1 1 calc R U . . .
H7B H 0.8595 0.7063 0.6499 0.111 Uiso 1 1 calc R U . . .
C8 C 0.7453(8) 0.6447(4) 0.6977(6) 0.084(2) Uani 1 1 d . U . . .
C9 C 0.8439(10) 0.6153(5) 0.7845(8) 0.113(3) Uani 1 1 d . U . . .
H9 H 0.9325 0.6230 0.7974 0.136 Uiso 1 1 calc R U . . .
C10 C 0.7950(12) 0.5743(5) 0.8471(8) 0.110(3) Uani 1 1 d . U . . .
H10 H 0.8561 0.5528 0.9033 0.131 Uiso 1 1 calc R U . . .
C11 C 0.6751(13) 0.5619(4) 0.8377(7) 0.117(3) Uani 1 1 d . U . . .
H11 H 0.6494 0.5335 0.8843 0.141 Uiso 1 1 calc R U . . .
C12 C 0.5879(10) 0.5939(3) 0.7536(6) 0.091(2) Uani 1 1 d . U . . .
H12 H 0.4993 0.5871 0.7427 0.109 Uiso 1 1 calc R U . . .
C13 C 0.6609(6) 0.7501(3) 0.4568(6) 0.0685(17) Uani 1 1 d . U . . .
H13A H 0.7465 0.7571 0.4462 0.082 Uiso 1 1 calc R U . . .
H13B H 0.6129 0.7887 0.4421 0.082 Uiso 1 1 calc R U . . .
C14 C 0.5923(5) 0.7031(2) 0.3771(5) 0.0484(12) Uani 1 1 d . U . . .
C15 C 0.6038(5) 0.6987(3) 0.2710(5) 0.0567(14) Uani 1 1 d . U . . .
H15 H 0.6587 0.7255 0.2468 0.068 Uiso 1 1 calc R U . . .
C16 C 0.5359(5) 0.6555(3) 0.1999(4) 0.0505(12) Uani 1 1 d . U . . .
H16 H 0.5407 0.6530 0.1255 0.061 Uiso 1 1 calc R U . . .
C17 C 0.4611(4) 0.6159(2) 0.2382(4) 0.0442(11) Uani 1 1 d . U . . .
H17 H 0.4159 0.5847 0.1911 0.053 Uiso 1 1 calc R U . . .
C18 C 0.4516(4) 0.6215(2) 0.3457(4) 0.0376(9) Uani 1 1 d . U . . .
C19 C 0.3772(5) 0.5799(2) 0.3891(4) 0.0404(10) Uani 1 1 d . U . . .
C20 C 0.3157(5) 0.54422(19) 0.4232(4) 0.0423(10) Uani 1 1 d . U . . .
C21 C 0.2410(5) 0.50224(19) 0.4674(4) 0.0412(10) Uani 1 1 d . U . . .
C22 C 0.2845(6) 0.4850(2) 0.5790(5) 0.0548(13) Uani 1 1 d . U . . .
H22 H 0.3635 0.5001 0.6242 0.066 Uiso 1 1 calc R U . . .
C23 C 0.2132(7) 0.4461(3) 0.6236(6) 0.0676(17) Uani 1 1 d . U . . .
H23 H 0.2427 0.4344 0.6995 0.081 Uiso 1 1 calc R U . . .
C24 C 0.0997(7) 0.4244(3) 0.5580(7) 0.0706(18) Uani 1 1 d . U . . .
H24 H 0.0505 0.3977 0.5891 0.085 Uiso 1 1 calc R U . . .
C25 C 0.0548(6) 0.4406(3) 0.4469(6) 0.0658(16) Uani 1 1 d . U . . .
H25 H -0.0235 0.4244 0.4022 0.079 Uiso 1 1 calc R U . . .
C26 C 0.1250(5) 0.4806(2) 0.4013(5) 0.0521(13) Uani 1 1 d . U . . .
H26 H 0.0940 0.4929 0.3259 0.063 Uiso 1 1 calc R U . . .
C27 C 0.2907(8) 0.6582(3) 0.6777(6) 0.0784(19) Uani 1 1 d . U . . .
H27A H 0.3492 0.6787 0.7413 0.118 Uiso 1 1 calc R U . . .
H27B H 0.2797 0.6159 0.6971 0.118 Uiso 1 1 calc R U . . .
H27C H 0.2077 0.6788 0.6587 0.118 Uiso 1 1 calc R U . . .
N1 N 0.4658(4) 0.78099(18) 0.5982(3) 0.0393(8) Uani 1 1 d . U . . .
N2 N 0.6749(4) 0.7308(2) 0.5734(5) 0.0643(13) Uani 1 1 d . U . . .
N3 N 0.6247(7) 0.6342(3) 0.6869(4) 0.0777(17) Uani 1 1 d . U . . .
N4 N 0.5155(4) 0.66558(18) 0.4155(3) 0.0420(9) Uani 1 1 d . U . . .
Cl1 Cl 0.7500(3) 0.43347(13) 1.0844(2) 0.0574(7) Uani 0.6 1 d D U P A 1
O1 O 0.8536(8) 0.4213(5) 1.1768(6) 0.125(3) Uani 0.6 1 d D U P A 1
O2 O 0.6768(10) 0.4814(4) 1.1124(9) 0.147(4) Uani 0.6 1 d D U P A 1
O3 O 0.6720(9) 0.3827(4) 1.0517(8) 0.129(4) Uani 0.6 1 d D U P A 1
O4 O 0.7952(10) 0.4538(4) 0.9946(6) 0.112(3) Uani 0.6 1 d D U P A 1
Cl1A Cl 0.8141(6) 0.4254(2) 1.0864(4) 0.0790(15) Uani 0.4 1 d D U P B 2
O1A O 0.7229(10) 0.4049(5) 0.9910(7) 0.091(3) Uani 0.4 1 d D U P B 2
O2A O 0.9122(10) 0.4569(5) 1.0560(9) 0.098(3) Uani 0.4 1 d D U P B 2
O3A O 0.7596(12) 0.4653(5) 1.1494(9) 0.102(4) Uani 0.4 1 d D U P B 2
O4A O 0.8658(11) 0.3752(4) 1.1545(8) 0.085(3) Uani 0.4 1 d D U P B 2
O5 O 0.0444(4) 0.7423(2) 0.5216(3) 0.0723(12) Uani 1 1 d D U . . .
O6 O -0.0814(3) 0.71584(18) 0.3464(3) 0.0569(9) Uani 1 1 d D U . . .
O7 O 0.0857(5) 0.7828(2) 0.3641(5) 0.106(2) Uani 1 1 d D U . . .
O8 O 0.1281(4) 0.68247(19) 0.4090(4) 0.0721(12) Uani 1 1 d D U . . .
O9 O 0.3430(4) 0.66020(19) 0.5831(3) 0.0606(10) Uani 1 1 d G U . . .
H9O H 0.2884 0.6609 0.5207 0.091 Uiso 1 1 d G U . . .
Cu1 Cu 0.50985(6) 0.69317(3) 0.57999(5) 0.0489(2) Uani 1 1 d . U . . .
Cl2 Cl 0.04291(11) 0.73165(5) 0.41095(10) 0.0472(3) Uani 1 1 d D U . . .

loop_
_atom_site_aniso_label
_atom_site_aniso_U_11
_atom_site_aniso_U_22
_atom_site_aniso_U_33
_atom_site_aniso_U_23
_atom_site_aniso_U_13
_atom_site_aniso_U_12
C1 0.035(2) 0.047(2) 0.044(2) 0.004(2) 0.0117(19) -0.0019(18)
C2 0.050(3) 0.052(3) 0.037(2) 0.009(2) 0.010(2) 0.012(2)
C3 0.070(3) 0.045(3) 0.049(3) 0.001(2) 0.022(3) 0.003(2)
C4 0.056(3) 0.056(3) 0.057(3) -0.018(2) 0.018(2) -0.019(2)
C5 0.041(3) 0.057(3) 0.053(3) -0.014(2) 0.014(2) -0.004(2)
C6 0.041(3) 0.081(4) 0.084(4) -0.032(3) 0.013(3) -0.005(3)
C7 0.055(4) 0.110(5) 0.103(5) -0.044(4) 0.007(3) 0.034(4)
C8 0.089(5) 0.088(4) 0.057(3) -0.031(3) -0.008(3) 0.052(4)
C9 0.110(6) 0.117(6) 0.092(5) -0.059(5) -0.006(4) 0.054(5)
C10 0.146(7) 0.092(5) 0.073(5) -0.041(4) 0.001(5) 0.042(5)
C11 0.181(8) 0.084(5) 0.071(5) -0.022(4) 0.010(5) 0.035(6)
C12 0.146(6) 0.062(4) 0.053(3) -0.006(3) 0.008(4) 0.033(4)
C13 0.051(3) 0.081(4) 0.084(4) -0.021(3) 0.038(3) -0.021(3)
C14 0.035(2) 0.052(3) 0.063(3) -0.002(2) 0.021(2) -0.001(2)
C15 0.047(3) 0.066(3) 0.064(3) 0.012(3) 0.026(3) 0.001(2)
C16 0.041(3) 0.066(3) 0.044(3) 0.015(2) 0.012(2) 0.003(2)
C17 0.039(2) 0.048(3) 0.045(2) 0.008(2) 0.011(2) 0.008(2)
C18 0.039(2) 0.035(2) 0.040(2) 0.0082(17) 0.0129(18) 0.0085(17)
C19 0.049(3) 0.034(2) 0.042(2) 0.0050(18) 0.019(2) 0.0083(19)
C20 0.058(3) 0.027(2) 0.048(2) -0.0016(18) 0.024(2) 0.0066(19)
C21 0.058(3) 0.0257(19) 0.049(2) -0.0007(17) 0.029(2) 0.0056(18)
C22 0.071(3) 0.042(3) 0.057(3) 0.007(2) 0.028(3) 0.007(2)
C23 0.094(4) 0.051(3) 0.074(4) 0.019(3) 0.048(3) 0.017(3)
C24 0.093(4) 0.040(3) 0.101(5) 0.000(3) 0.063(4) 0.000(3)
C25 0.068(4) 0.040(3) 0.102(5) -0.021(3) 0.045(3) -0.006(2)
C26 0.068(3) 0.036(2) 0.062(3) -0.012(2) 0.034(3) 0.002(2)
C27 0.091(5) 0.073(4) 0.076(4) 0.013(3) 0.032(4) -0.010(4)
N1 0.0346(19) 0.044(2) 0.041(2) -0.0013(16) 0.0124(16) -0.0037(15)
N2 0.034(2) 0.077(3) 0.080(3) -0.028(3) 0.012(2) 0.007(2)
N3 0.106(4) 0.062(3) 0.053(3) -0.014(2) 0.002(3) 0.038(3)
N4 0.039(2) 0.041(2) 0.050(2) 0.0065(17) 0.0175(17) 0.0051(16)
Cl1 0.0769(19) 0.0532(14) 0.0390(12) 0.0018(10) 0.0114(13) -0.0024(13)
O1 0.119(6) 0.154(7) 0.080(5) 0.013(6) -0.007(5) 0.004(6)
O2 0.145(9) 0.140(8) 0.142(8) -0.049(7) 0.019(7) 0.029(7)
O3 0.165(8) 0.098(6) 0.101(6) -0.003(5) -0.003(6) -0.026(6)
O4 0.143(7) 0.116(6) 0.086(5) 0.021(5) 0.045(5) -0.008(6)
Cl1A 0.109(4) 0.066(2) 0.053(2) -0.0063(18) 0.007(3) 0.012(3)
O1A 0.115(7) 0.080(6) 0.064(6) -0.013(5) 0.001(6) -0.005(6)
O2A 0.116(7) 0.089(7) 0.079(6) 0.014(6) 0.013(6) 0.009(6)
O3A 0.135(8) 0.083(7) 0.080(6) -0.030(6) 0.018(6) 0.015(7)
O4A 0.118(7) 0.057(6) 0.069(6) 0.005(5) 0.006(6) 0.003(6)
O5 0.063(3) 0.087(3) 0.061(2) -0.021(2) 0.008(2) 0.011(2)
O6 0.048(2) 0.068(2) 0.050(2) -0.0036(18) 0.0054(16) -0.0151(18)
O7 0.087(4) 0.083(3) 0.127(5) 0.048(3) -0.004(3) -0.038(3)
O8 0.058(3) 0.083(3) 0.074(3) -0.010(2) 0.017(2) 0.012(2)
O9 0.072(3) 0.057(2) 0.065(2) -0.010(2) 0.038(2) -0.009(2)
Cu1 0.0496(4) 0.0462(4) 0.0534(4) -0.0032(3) 0.0186(3) 0.0077(3)
Cl2 0.0429(6) 0.0439(6) 0.0525(7) -0.0001(5) 0.0094(5) -0.0110(5)

loop_
_atom_type_symbol
_atom_type_description
_atom_type_scat_dispersion_real
_atom_type_scat_dispersion_imag
_atom_type_scat_source
C C 0.0033 0.0016 'International Tables Vol C Tables 4.2.6.8 and 6.1.1.4'
H H 0.0000 0.0000 'International Tables Vol C Tables 4.2.6.8 and 6.1.1.4'
N N 0.0061 0.0033 'International Tables Vol C Tables 4.2.6.8 and 6.1.1.4'
O O 0.0106 0.0060 'International Tables Vol C Tables 4.2.6.8 and 6.1.1.4'
Cu Cu 0.3201 1.2651 'International Tables Vol C Tables 4.2.6.8 and 6.1.1.4'
Cl Cl 0.1484 0.1585 'International Tables Vol C Tables 4.2.6.8 and 6.1.1.4'

loop_
_geom_angle_atom_site_label_1
_geom_angle_atom_site_label_2
_geom_angle_atom_site_label_3
_geom_angle
N1 C1 C2 122.0(5)
N1 C1 H1 119.0
C2 C1 H1 119.0
C3 C2 C1 119.3(5)
C3 C2 H2 120.4
C1 C2 H2 120.4
C2 C3 C4 119.1(5)
C2 C3 H3 120.4
C4 C3 H3 120.4
C5 C4 C3 119.0(5)
C5 C4 H4 120.5
C3 C4 H4 120.5
N1 C5 C4 122.4(5)
N1 C5 C6 114.8(5)
C4 C5 C6 122.8(5)
N2 C6 C5 108.8(5)
N2 C6 H6A 109.9
C5 C6 H6A 109.9
N2 C6 H6B 109.9
C5 C6 H6B 109.9
H6A C6 H6B 108.3
C8 C7 N2 110.3(6)
C8 C7 H7A 109.6
N2 C7 H7A 109.6
C8 C7 H7B 109.6
N2 C7 H7B 109.6
H7A C7 H7B 108.1
N3 C8 C9 120.7(10)
N3 C8 C7 117.8(6)
C9 C8 C7 121.4(9)
C10 C9 C8 113.1(10)
C10 C9 H9 123.5
C8 C9 H9 123.5
C11 C10 C9 127.8(10)
C11 C10 H10 116.1
C9 C10 H10 116.1
C10 C11 C12 114.6(12)
C10 C11 H11 122.7
C12 C11 H11 122.7
N3 C12 C11 122.7(10)
N3 C12 H12 118.7
C11 C12 H12 118.7
N2 C13 C14 110.8(5)
N2 C13 H13A 109.5
C14 C13 H13A 109.5
N2 C13 H13B 109.5
C14 C13 H13B 109.5
H13A C13 H13B 108.1
N4 C14 C15 122.1(5)
N4 C14 C13 115.5(5)
C15 C14 C13 122.4(5)
C14 C15 C16 120.0(5)
C14 C15 H15 120.0
C16 C15 H15 120.0
C17 C16 C15 118.8(5)
C17 C16 H16 120.6
C15 C16 H16 120.6
C16 C17 C18 119.8(5)
C16 C17 H17 120.1
C18 C17 H17 120.1
N4 C18 C17 121.6(4)
N4 C18 C19 117.1(4)
C17 C18 C19 121.2(4)
C20 C19 C18 178.2(5)
C19 C20 C21 178.1(5)
C26 C21 C22 120.0(5)
C26 C21 C20 120.7(5)
C22 C21 C20 119.3(5)
C23 C22 C21 120.2(6)
C23 C22 H22 119.9
C21 C22 H22 119.9
C24 C23 C22 119.5(6)
C24 C23 H23 120.2
C22 C23 H23 120.2
C23 C24 C25 121.4(6)
C23 C24 H24 119.3
C25 C24 H24 119.3
C24 C25 C26 119.6(6)
C24 C25 H25 120.2
C26 C25 H25 120.2
C21 C26 C25 119.2(6)
C21 C26 H26 120.4
C25 C26 H26 120.4
O9 C27 H27A 109.5
O9 C27 H27B 109.5
H27A C27 H27B 109.5
O9 C27 H27C 109.5
H27A C27 H27C 109.5
H27B C27 H27C 109.5
C1 N1 C5 118.2(4)
C1 N1 Cu1 128.6(3)
C5 N1 Cu1 113.1(3)
C13 N2 C7 113.4(5)
C13 N2 C6 110.8(6)
C7 N2 C6 110.6(5)
C13 N2 Cu1 108.1(3)
C7 N2 Cu1 107.7(5)
C6 N2 Cu1 105.8(3)
C8 N3 C12 121.1(7)
C8 N3 Cu1 111.9(6)
C12 N3 Cu1 126.4(6)
C14 N4 C18 117.5(4)
C14 N4 Cu1 110.5(3)
C18 N4 Cu1 131.8(3)
O3 Cl1 O1 112.0(5)
O3 Cl1 O4 109.8(5)
O1 Cl1 O4 109.7(5)
O3 Cl1 O2 109.2(5)
O1 Cl1 O2 108.5(5)
O4 Cl1 O2 107.6(5)
O1A Cl1A O2A 109.9(5)
O1A Cl1A O4A 109.3(5)
O2A Cl1A O4A 110.1(5)
O1A Cl1A O3A 111.5(5)
O2A Cl1A O3A 108.0(5)
O4A Cl1A O3A 107.9(5)
C27 O9 H9O 115.0
N2 Cu1 N1 81.48(18)
N2 Cu1 N3 84.1(3)
N1 Cu1 N3 131.41(18)
N2 Cu1 N4 79.23(18)
N1 Cu1 N4 116.53(15)
N3 Cu1 N4 105.76(18)
O5 Cl2 O7 111.3(3)
O5 Cl2 O6 110.6(2)
O7 Cl2 O6 109.6(3)
O5 Cl2 O8 108.4(2)
O7 Cl2 O8 107.9(3)
O6 Cl2 O8 109.0(2)

loop_
_geom_bond_atom_site_label_1
_geom_bond_atom_site_label_2
_geom_bond_distance
C1 N1 1.340(6)
C1 C2 1.374(7)
C1 H1 0.9500
C2 C3 1.369(8)
C2 H2 0.9500
C3 C4 1.371(8)
C3 H3 0.9500
C4 C5 1.368(8)
C4 H4 0.9500
C5 N1 1.343(6)
C5 C6 1.500(8)
C6 N2 1.498(8)
C6 H6A 0.9900
C6 H6B 0.9900
C7 C8 1.484(13)
C7 N2 1.489(8)
C7 H7A 0.9900
C7 H7B 0.9900
C8 N3 1.305(10)
C8 C9 1.452(11)
C9 C10 1.397(15)
C9 H9 0.9500
C10 C11 1.307(15)
C10 H10 0.9500
C11 C12 1.397(12)
C11 H11 0.9500
C12 N3 1.355(11)
C12 H12 0.9500
C13 N2 1.487(9)
C13 C14 1.488(8)
C13 H13A 0.9900
C13 H13B 0.9900
C14 N4 1.358(6)
C14 C15 1.372(8)
C15 C16 1.371(8)
C15 H15 0.9500
C16 C17 1.368(7)
C16 H16 0.9500
C17 C18 1.384(7)
C17 H17 0.9500
C18 N4 1.363(6)
C18 C19 1.429(6)
C19 C20 1.188(7)
C20 C21 1.442(6)
C21 C26 1.389(8)
C21 C22 1.398(7)
C22 C23 1.376(8)
C22 H22 0.9500
C23 C24 1.367(10)
C23 H23 0.9500
C24 C25 1.387(10)
C24 H24 0.9500
C25 C26 1.390(8)
C25 H25 0.9500
C26 H26 0.9500
C27 O9 1.452(8)
C27 H27A 0.9800
C27 H27B 0.9800
C27 H27C 0.9800
N1 Cu1 2.024(4)
N2 Cu1 2.004(5)
N3 Cu1 2.030(5)
N4 Cu1 2.165(4)
Cl1 O3 1.396(6)
Cl1 O1 1.399(5)
Cl1 O4 1.420(5)
Cl1 O2 1.427(6)
Cl1A O1A 1.399(6)
Cl1A O2A 1.413(6)
Cl1A O4A 1.416(6)
Cl1A O3A 1.420(6)
O5 Cl2 1.402(4)
O6 Cl2 1.414(3)
O7 Cl2 1.411(4)
O8 Cl2 1.433(4)
O9 H9O 0.8400

loop_
_geom_torsion_atom_site_label_1
_geom_torsion_atom_site_label_2
_geom_torsion_atom_site_label_3
_geom_torsion_atom_site_label_4
_geom_torsion
N1 C1 C2 C3 -1.5(7)
C1 C2 C3 C4 2.1(7)
C2 C3 C4 C5 -1.2(8)
C3 C4 C5 N1 -0.5(9)
C3 C4 C5 C6 -177.8(6)
N1 C5 C6 N2 27.7(8)
C4 C5 C6 N2 -154.9(6)
N2 C7 C8 N3 30.2(8)
N2 C7 C8 C9 -152.8(6)
N3 C8 C9 C10 3.0(9)
C7 C8 C9 C10 -173.9(6)
C8 C9 C10 C11 -2.2(12)
C9 C10 C11 C12 0.6(13)
C10 C11 C12 N3 0.3(11)
N2 C13 C14 N4 24.0(7)
N2 C13 C14 C15 -157.2(5)
N4 C14 C15 C16 0.3(8)
C13 C14 C15 C16 -178.3(6)
C14 C15 C16 C17 -2.4(8)
C15 C16 C17 C18 2.3(7)
C16 C17 C18 N4 -0.2(7)
C16 C17 C18 C19 -178.3(4)
C26 C21 C22 C23 0.5(7)
C20 C21 C22 C23 178.5(5)
C21 C22 C23 C24 0.1(8)
C22 C23 C24 C25 0.3(9)
C23 C24 C25 C26 -1.3(9)
C22 C21 C26 C25 -1.5(7)
C20 C21 C26 C25 -179.4(4)
C24 C25 C26 C21 1.9(7)
C2 C1 N1 C5 -0.2(7)
C2 C1 N1 Cu1 177.5(3)
C4 C5 N1 C1 1.2(8)
C6 C5 N1 C1 178.7(5)
C4 C5 N1 Cu1 -176.8(5)
C6 C5 N1 Cu1 0.6(6)
C14 C13 N2 C7 77.4(7)
C14 C13 N2 C6 -157.5(5)
C14 C13 N2 Cu1 -42.0(6)
C8 C7 N2 C13 -149.3(6)
C8 C7 N2 C6 85.5(7)
C8 C7 N2 Cu1 -29.7(7)
C5 C6 N2 C13 75.3(6)
C5 C6 N2 C7 -158.1(6)
C5 C6 N2 Cu1 -41.7(6)
C9 C8 N3 C12 -2.4(9)
C7 C8 N3 C12 174.6(6)
C9 C8 N3 Cu1 168.8(5)
C7 C8 N3 Cu1 -14.2(7)
C11 C12 N3 C8 0.7(10)
C11 C12 N3 Cu1 -169.2(5)
C15 C14 N4 C18 1.8(7)
C13 C14 N4 C18 -179.4(5)
C15 C14 N4 Cu1 -174.3(4)
C13 C14 N4 Cu1 4.4(6)
C17 C18 N4 C14 -1.9(6)
C19 C18 N4 C14 176.3(4)
C17 C18 N4 Cu1 173.3(3)
C19 C18 N4 Cu1 -8.5(6)
